data_7123915
loop_
_publ_author_name
'Parodi, Adriano'
'Battaglioli, Simone'
'Liu, Yang'
'Monari, Magda'
'Mar\'in-Luna, Marta'
'Silva-L\'opez, Carlos'
'Bandini, Marco'

_publ_section_title
;
 Scandium catalysed stereoselective thio-allylation of allenyl-imidates
;
_journal_name_full 'Chemical Communications'
_journal_paper_doi 10.1039/C9CC04302K
_journal_year 2019
_chemical_formula_sum 'C29 H29 N O3 S'
_chemical_formula_weight 471.59
_space_group_crystal_system monoclinic
_space_group_IT_number 14
_space_group_name_Hall '-P 2yn'
_space_group_name_H-M_alt 'P 1 21/n 1'
_symmetry_space_group_name_Hall '-P 2yn'
_symmetry_space_group_name_H-M 'P 1 21/n 1'
_atom_sites_solution_hydrogens geom
_audit_creation_method SHELXL-2018/3
_audit_update_record
;
2019-06-04 deposited with the CCDC.    2019-07-18 downloaded from the CCDC.
;
_cell_angle_alpha 90
_cell_angle_beta 108.802(18)
_cell_angle_gamma 90
_cell_formula_units_Z 4
_cell_length_a 15.601(3)
_cell_length_b 8.8913(17)
_cell_length_c 20.126(4)
_cell_measurement_reflns_used 1400
_cell_measurement_temperature 296(2)
_cell_measurement_theta_max 23.23
_cell_measurement_theta_min 2.53
_cell_volume 2642.8(9)
_computing_cell_refinement 'Bruker SAINT'
_computing_data_collection 'Bruker APEX2'
_computing_data_reduction 'Bruker SAINT'
_computing_molecular_graphics 'Bruker SHELXTL'
_computing_publication_material 'Bruker SHELXTL'
_computing_structure_refinement 'SHELXL-2014 (Sheldrick 2014)'
_computing_structure_solution 'SHELXS-97 (Sheldrick 2008)'
_diffrn_ambient_temperature 296(2)
_diffrn_measured_fraction_theta_full 0.930
_diffrn_measured_fraction_theta_max 0.925
_diffrn_measurement_device_type 'Bruker APEX-II CCD'
_diffrn_measurement_method '\f and \w scans'
_diffrn_radiation_type MoK\a
_diffrn_radiation_wavelength 0.71073
_diffrn_reflns_av_R_equivalents 0.1542
_diffrn_reflns_av_unetI/netI 0.1797
_diffrn_reflns_Laue_measured_fraction_full 0.930
_diffrn_reflns_Laue_measured_fraction_max 0.925
_diffrn_reflns_limit_h_max 18
_diffrn_reflns_limit_h_min -17
_diffrn_reflns_limit_k_max 10
_diffrn_reflns_limit_k_min -10
_diffrn_reflns_limit_l_max 22
_diffrn_reflns_limit_l_min -24
_diffrn_reflns_number 10326
_diffrn_reflns_point_group_measured_fraction_full 0.930
_diffrn_reflns_point_group_measured_fraction_max 0.925
_diffrn_reflns_theta_full 25.000
_diffrn_reflns_theta_max 25.500
_diffrn_reflns_theta_min 1.447
_exptl_absorpt_coefficient_mu 0.151
_exptl_absorpt_correction_T_max 0.945
_exptl_absorpt_correction_T_min 0.913
_exptl_absorpt_correction_type multi-scan
_exptl_absorpt_process_details SADABS
_exptl_crystal_colour white
_exptl_crystal_density_diffrn 1.185
_exptl_crystal_description block
_exptl_crystal_F_000 1000
_exptl_crystal_size_max 0.20
_exptl_crystal_size_mid 0.20
_exptl_crystal_size_min 0.15
_refine_diff_density_max 0.315
_refine_diff_density_min -0.204
_refine_diff_density_rms 0.054
_refine_ls_extinction_method none
_refine_ls_goodness_of_fit_ref 1.015
_refine_ls_hydrogen_treatment constr
_refine_ls_matrix_type full
_refine_ls_number_parameters 295
_refine_ls_number_reflns 4557
_refine_ls_number_restraints 4
_refine_ls_restrained_S_all 1.015
_refine_ls_R_factor_all 0.2670
_refine_ls_R_factor_gt 0.1178
_refine_ls_shift/su_max 0.002
_refine_ls_shift/su_mean 0.000
_refine_ls_structure_factor_coef Fsqd
_refine_ls_weighting_details 'w=1/[\s^2^(Fo^2^)+(0.0969P)^2^+4.3976P] where P=(Fo^2^+2Fc^2^)/3'
_refine_ls_weighting_scheme calc
_refine_ls_wR_factor_gt 0.2514
_refine_ls_wR_factor_ref 0.3219
_reflns_Friedel_coverage 0.000
_reflns_number_gt 1744
_reflns_number_total 4557
_reflns_threshold_expression 'I > 2\s(I)'
_cod_data_source_file c9cc04302k4.cif
_cod_data_source_block shelx
_cod_database_code 7123915
_shelx_shelxl_version_number 2018/3
_shelx_space_group_comment
;
The symmetry employed for this shelxl refinement is uniquely defined
by the following loop, which should always be used as a source of
symmetry information in preference to the above space-group names.
They are only intended as comments.
;
_shelx_estimated_absorpt_t_min 0.970
_shelx_estimated_absorpt_t_max 0.978

loop_
_space_group_symop_operation_xyz
'x, y, z'
'-x+1/2, y+1/2, -z+1/2'
'-x, -y, -z'
'x-1/2, -y-1/2, z-1/2'

loop_
_atom_site_label
_atom_site_type_symbol
_atom_site_fract_x
_atom_site_fract_y
_atom_site_fract_z
_atom_site_U_iso_or_equiv
_atom_site_adp_type
_atom_site_occupancy
_atom_site_site_symmetry_order
_atom_site_calc_flag
_atom_site_refinement_flags_posn
_atom_site_refinement_flags_adp
_atom_site_refinement_flags_occupancy
_atom_site_disorder_assembly
_atom_site_disorder_group
S S 0.63323(16) 0.6698(3) 0.51675(12) 0.0919(9) Uani 1 1 d . . . . .
O2 O 0.9344(4) 0.3402(6) 0.7961(3) 0.0883(18) Uani 1 1 d . . . . .
N N 0.8245(4) 0.4736(6) 0.7201(3) 0.0680(18) Uani 1 1 d . . . . .
O1 O 0.7152(4) 0.6387(7) 0.6641(3) 0.096(2) Uani 1 1 d . . . . .
O3 O 0.9059(5) 0.2892(7) 0.6827(3) 0.116(3) Uani 1 1 d . . . . .
C26 C 0.7684(5) 0.5425(9) 0.6573(4) 0.073(2) Uani 1 1 d . . . . .
C12 C 0.7410(5) 0.4768(7) 0.4607(4) 0.064(2) Uani 1 1 d . . . . .
H12 H 0.695426 0.519779 0.419434 0.076 Uiso 1 1 calc R U . . .
C25 C 0.7755(5) 0.4948(8) 0.5908(4) 0.077(3) Uani 1 1 d . . . . .
H25 H 0.820493 0.424788 0.592534 0.092 Uiso 1 1 calc R U . . .
C11 C 0.7246(5) 0.5402(7) 0.5266(4) 0.063(2) Uani 1 1 d . . . . .
C16 C 0.7309(6) 0.2997(8) 0.4568(4) 0.075(2) Uani 1 1 d . . . . .
H16 H 0.781355 0.257271 0.494837 0.091 Uiso 1 1 calc R U . . .
C13 C 0.8356(5) 0.5253(8) 0.4593(4) 0.073(2) Uani 1 1 d . . . . .
H13A H 0.847744 0.474314 0.420685 0.087 Uiso 1 1 calc R U . . .
H13B H 0.880600 0.491788 0.502403 0.087 Uiso 1 1 calc R U . . .
C28 C 0.9006(6) 0.4394(10) 0.8393(4) 0.086(3) Uani 1 1 d . . . . .
H28B H 0.948096 0.505917 0.866730 0.103 Uiso 1 1 calc R U . . .
H28A H 0.878050 0.381542 0.871067 0.103 Uiso 1 1 calc R U . . .
C19 C 0.7385(6) 0.2410(7) 0.3876(4) 0.071(2) Uani 1 1 d . . . . .
C27 C 0.8896(6) 0.3611(9) 0.7279(5) 0.081(3) Uani 1 1 d . . . . .
C24 C 0.6744(6) 0.2798(8) 0.3233(5) 0.086(3) Uani 1 1 d . . . . .
H24 H 0.627316 0.344586 0.322677 0.103 Uiso 1 1 calc R U . . .
C29 C 0.8240(6) 0.5295(10) 0.7881(4) 0.084(3) Uani 1 1 d . . . . .
H29B H 0.766474 0.509611 0.795292 0.101 Uiso 1 1 calc R U . . .
H29A H 0.836256 0.636620 0.792673 0.101 Uiso 1 1 calc R U . . .
C14 C 0.8476(6) 0.6973(8) 0.4515(4) 0.079(2) Uani 1 1 d . . . . .
H14A H 0.805362 0.730523 0.407035 0.094 Uiso 1 1 calc R U . . .
H14B H 0.832760 0.749453 0.488654 0.094 Uiso 1 1 calc R U . . .
C17 C 0.6436(8) 0.2450(9) 0.4668(5) 0.094(3) Uani 1 1 d . . . . .
H17 H 0.589273 0.273118 0.433374 0.113 Uiso 1 1 calc R U . . .
C20 C 0.8110(6) 0.1469(9) 0.3860(5) 0.087(3) Uani 1 1 d . . . . .
H20 H 0.856134 0.122263 0.427645 0.105 Uiso 1 1 calc R U . . .
C23 C 0.6799(8) 0.2227(9) 0.2600(5) 0.105(4) Uani 1 1 d . . . . .
H23 H 0.635709 0.246794 0.217782 0.126 Uiso 1 1 calc R U . . .
C21 C 0.8152(7) 0.0911(10) 0.3225(7) 0.105(3) Uani 1 1 d . . . . .
H21 H 0.861726 0.026252 0.322042 0.126 Uiso 1 1 calc R U . . .
C22 C 0.7508(10) 0.1314(11) 0.2604(6) 0.112(4) Uani 1 1 d . . . . .
H22 H 0.755360 0.096134 0.218211 0.135 Uiso 1 1 calc R U . . .
C15 C 0.9436(6) 0.7400(10) 0.4544(5) 0.109(3) Uani 1 1 d . . . . .
H15A H 0.983001 0.735865 0.502115 0.164 Uiso 1 1 calc R U . . .
H15C H 0.943497 0.840070 0.436500 0.164 Uiso 1 1 calc R U . . .
H15B H 0.964535 0.670789 0.426389 0.164 Uiso 1 1 calc R U . . .
C18 C 0.6396(10) 0.1619(13) 0.5186(6) 0.156(5) Uani 1 1 d . . . . .
H18B H 0.692629 0.131747 0.552945 0.187 Uiso 1 1 calc R U . . .
H18A H 0.583714 0.132382 0.521502 0.187 Uiso 1 1 calc R U . . .
C1 C 0.5273(7) 0.6187(10) 0.3763(4) 0.073(5) Uani 0.508(10) 1 d G . P A 1
H1 H 0.502049 0.534998 0.390604 0.088 Uiso 0.508(10) 1 calc R U P A 1
C2 C 0.5905(7) 0.7062(13) 0.4256(4) 0.074(4) Uani 0.508(10) 1 d G . P A 1
C3 C 0.6282(6) 0.8312(11) 0.4042(6) 0.074(4) Uani 0.508(10) 1 d G . P A 1
H3 H 0.670457 0.889814 0.437239 0.089 Uiso 0.508(10) 1 calc R U P A 1
C4 C 0.6028(6) 0.8687(9) 0.3335(6) 0.097(7) Uani 0.508(10) 1 d G U P A 1
H4 H 0.628100 0.952364 0.319148 0.116 Uiso 0.508(10) 1 calc R U P A 1
C5 C 0.5397(5) 0.7812(8) 0.2841(5) 0.068(5) Uani 0.508(10) 1 d G U P A 1
C6 C 0.5019(5) 0.6561(8) 0.3055(4) 0.078(5) Uani 0.508(10) 1 d G . P A 1
C7 C 0.4388(7) 0.5686(10) 0.2562(6) 0.093(6) Uani 0.508(10) 1 d G . P A 1
H7 H 0.413532 0.484918 0.270507 0.112 Uiso 0.508(10) 1 calc R U P A 1
C8 C 0.4134(8) 0.6060(14) 0.1854(5) 0.127(10) Uani 0.508(10) 1 d G U P A 1
H8 H 0.371172 0.547462 0.152415 0.153 Uiso 0.508(10) 1 calc R U P A 1
C9 C 0.4512(10) 0.7311(16) 0.1640(4) 0.144(15) Uani 0.508(10) 1 d G U P A 1
H9 H 0.434195 0.756143 0.116685 0.173 Uiso 0.508(10) 1 calc R U P A 1
C10 C 0.5143(9) 0.8186(13) 0.2134(5) 0.136(10) Uani 0.508(10) 1 d G U P A 1
H10 H 0.539578 0.902281 0.199045 0.164 Uiso 0.508(10) 1 calc R U P A 1
C1B C 0.5901(7) 0.7767(11) 0.3767(4) 0.060(5) Uiso 0.492(10) 1 d G . P A 2
H1B H 0.632946 0.851828 0.394270 0.072 Uiso 0.492(10) 1 calc R U P A 2
C2B C 0.5706(8) 0.6750(13) 0.4223(4) 0.056(5) Uiso 0.492(10) 1 d G . P A 2
C3B C 0.5066(8) 0.5627(12) 0.3960(5) 0.085(7) Uiso 0.492(10) 1 d G . P A 2
H3B H 0.493512 0.494700 0.426536 0.102 Uiso 0.492(10) 1 calc R U P A 2
C4B C 0.4622(7) 0.5521(10) 0.3242(5) 0.069(5) Uiso 0.492(10) 1 d G . P A 2
H4B H 0.419392 0.476987 0.306685 0.083 Uiso 0.492(10) 1 calc R U P A 2
C5B C 0.4818(6) 0.6538(8) 0.2787(4) 0.054(5) Uiso 0.492(10) 1 d G . P A 2
C6B C 0.5457(5) 0.7661(8) 0.3049(4) 0.068(6) Uiso 0.492(10) 1 d G . P A 2
C7B C 0.5653(8) 0.8678(11) 0.2593(5) 0.094(7) Uiso 0.492(10) 1 d G . P A 2
H7B H 0.608105 0.942895 0.276897 0.112 Uiso 0.492(10) 1 calc R U P A 2
C8B C 0.5209(10) 0.8572(14) 0.1875(5) 0.108(8) Uiso 0.492(10) 1 d G . P A 2
H8B H 0.533987 0.925188 0.157046 0.129 Uiso 0.492(10) 1 calc R U P A 2
C9B C 0.4569(10) 0.7449(16) 0.1613(4) 0.105(11) Uiso 0.492(10) 1 d G . P A 2
H9B H 0.427211 0.737770 0.113251 0.127 Uiso 0.492(10) 1 calc R U P A 2
C10B C 0.4374(8) 0.6432(13) 0.2069(4) 0.086(6) Uiso 0.492(10) 1 d G . P A 2
H10B H 0.394551 0.568060 0.189305 0.103 Uiso 0.492(10) 1 calc R U P A 2

loop_
_atom_site_aniso_label
_atom_site_aniso_U_11
_atom_site_aniso_U_22
_atom_site_aniso_U_33
_atom_site_aniso_U_23
_atom_site_aniso_U_13
_atom_site_aniso_U_12
S 0.1012(18) 0.0932(16) 0.0738(16) -0.0062(12) 0.0177(12) 0.0481(14)
O2 0.098(4) 0.082(4) 0.071(4) 0.023(3) 0.008(3) 0.004(3)
N 0.081(5) 0.055(4) 0.061(4) -0.005(3) 0.012(3) 0.006(3)
O1 0.095(4) 0.103(5) 0.082(4) -0.002(3) 0.019(3) 0.049(4)
O3 0.162(7) 0.087(4) 0.087(5) 0.006(4) 0.025(4) 0.063(4)
C26 0.070(6) 0.064(5) 0.074(6) -0.014(4) 0.010(5) 0.006(4)
C12 0.068(5) 0.043(4) 0.070(5) -0.005(3) 0.008(4) 0.017(4)
C25 0.097(6) 0.057(5) 0.062(5) -0.010(4) 0.007(5) 0.029(4)
C11 0.076(5) 0.044(4) 0.067(5) -0.011(3) 0.021(4) 0.012(4)
C16 0.094(7) 0.047(4) 0.077(6) 0.000(4) 0.015(5) 0.014(4)
C13 0.087(6) 0.052(4) 0.077(6) 0.003(4) 0.023(4) 0.017(4)
C28 0.107(7) 0.090(6) 0.059(6) 0.006(5) 0.021(5) -0.025(5)
C19 0.097(6) 0.038(4) 0.075(6) -0.003(4) 0.026(5) 0.003(4)
C27 0.095(7) 0.057(5) 0.083(7) 0.009(5) 0.019(6) 0.006(5)
C24 0.128(8) 0.036(4) 0.088(7) -0.013(4) 0.027(6) 0.000(4)
C29 0.090(6) 0.085(6) 0.064(6) -0.013(5) 0.008(5) -0.018(5)
C14 0.076(6) 0.065(5) 0.089(6) -0.011(4) 0.019(5) 0.006(4)
C17 0.132(9) 0.062(5) 0.092(7) -0.009(5) 0.043(6) -0.012(5)
C20 0.091(7) 0.062(5) 0.110(8) -0.029(5) 0.034(5) -0.008(5)
C23 0.189(12) 0.037(5) 0.077(7) -0.007(4) 0.026(7) -0.013(6)
C21 0.112(8) 0.072(6) 0.131(10) -0.043(7) 0.040(7) -0.012(5)
C22 0.197(12) 0.057(6) 0.098(9) -0.031(6) 0.070(9) -0.040(7)
C15 0.092(8) 0.083(6) 0.150(10) -0.002(6) 0.035(7) 0.010(5)
C18 0.242(15) 0.118(9) 0.135(11) 0.033(8) 0.099(10) -0.002(9)
C1 0.078(12) 0.064(10) 0.073(12) 0.004(9) 0.018(10) 0.050(9)
C2 0.051(8) 0.058(7) 0.105(10) -0.013(7) 0.013(6) 0.026(6)
C3 0.051(8) 0.058(7) 0.105(10) -0.013(7) 0.013(6) 0.026(6)
C4 0.071(12) 0.069(12) 0.146(19) -0.003(10) 0.029(11) 0.019(8)
C5 0.076(12) 0.049(9) 0.088(12) 0.026(7) 0.038(8) 0.043(7)
C6 0.068(12) 0.082(13) 0.071(13) 0.009(10) 0.006(10) 0.009(9)
C7 0.085(13) 0.063(11) 0.106(16) -0.013(10) -0.005(11) 0.013(9)
C8 0.129(19) 0.139(19) 0.073(15) -0.050(14) -0.025(13) 0.036(13)
C9 0.12(2) 0.23(3) 0.073(17) 0.059(15) 0.020(11) 0.103(15)
C10 0.095(17) 0.128(18) 0.19(3) 0.093(18) 0.053(15) 0.050(12)

loop_
_atom_type_symbol
_atom_type_description
_atom_type_scat_dispersion_real
_atom_type_scat_dispersion_imag
_atom_type_scat_source
C C 0.0033 0.0016 'International Tables Vol C Tables 4.2.6.8 and 6.1.1.4'
H H 0.0000 0.0000 'International Tables Vol C Tables 4.2.6.8 and 6.1.1.4'
N N 0.0061 0.0033 'International Tables Vol C Tables 4.2.6.8 and 6.1.1.4'
O O 0.0106 0.0060 'International Tables Vol C Tables 4.2.6.8 and 6.1.1.4'
S S 0.1246 0.1234 'International Tables Vol C Tables 4.2.6.8 and 6.1.1.4'

loop_
_geom_angle_atom_site_label_1
_geom_angle_atom_site_label_2
_geom_angle_atom_site_label_3
_geom_angle
C2 S C11 104.7(4)
C11 S C2B 105.6(5)
C27 O2 C28 111.1(6)
C27 N C26 128.5(7)
C27 N C29 111.3(7)
C26 N C29 119.9(6)
O1 C26 N 116.4(7)
O1 C26 C25 124.3(7)
N C26 C25 119.3(7)
C11 C12 C13 109.8(6)
C11 C12 C16 111.5(6)
C13 C12 C16 110.9(6)
C11 C12 H12 108.2
C13 C12 H12 108.2
C16 C12 H12 108.2
C11 C25 C26 127.3(7)
C11 C25 H25 116.3
C26 C25 H25 116.3
C25 C11 C12 120.6(6)
C25 C11 S 120.2(6)
C12 C11 S 119.2(5)
C17 C16 C19 110.3(7)
C17 C16 C12 113.0(7)
C19 C16 C12 110.5(6)
C17 C16 H16 107.6
C19 C16 H16 107.6
C12 C16 H16 107.6
C12 C13 C14 115.0(6)
C12 C13 H13A 108.5
C14 C13 H13A 108.5
C12 C13 H13B 108.5
C14 C13 H13B 108.5
H13A C13 H13B 107.5
O2 C28 C29 105.7(6)
O2 C28 H28B 110.6
C29 C28 H28B 110.6
O2 C28 H28A 110.6
C29 C28 H28A 110.6
H28B C28 H28A 108.7
C24 C19 C20 117.6(8)
C24 C19 C16 121.1(8)
C20 C19 C16 121.3(7)
O3 C27 O2 122.3(8)
O3 C27 N 128.2(8)
O2 C27 N 109.5(8)
C19 C24 C23 121.1(9)
C19 C24 H24 119.4
C23 C24 H24 119.4
N C29 C28 102.4(7)
N C29 H29B 111.3
C28 C29 H29B 111.3
N C29 H29A 111.3
C28 C29 H29A 111.3
H29B C29 H29A 109.2
C15 C14 C13 112.9(7)
C15 C14 H14A 109.0
C13 C14 H14A 109.0
C15 C14 H14B 109.0
C13 C14 H14B 109.0
H14A C14 H14B 107.8
C18 C17 C16 124.5(12)
C18 C17 H17 117.7
C16 C17 H17 117.7
C21 C20 C19 120.3(9)
C21 C20 H20 119.8
C19 C20 H20 119.8
C22 C23 C24 119.7(9)
C22 C23 H23 120.2
C24 C23 H23 120.2
C22 C21 C20 120.3(10)
C22 C21 H21 119.8
C20 C21 H21 119.8
C23 C22 C21 120.9(9)
C23 C22 H22 119.6
C21 C22 H22 119.6
C14 C15 H15A 109.5
C14 C15 H15C 109.5
H15A C15 H15C 109.5
C14 C15 H15B 109.5
H15A C15 H15B 109.5
H15C C15 H15B 109.5
C17 C18 H18B 120.0
C17 C18 H18A 120.0
H18B C18 H18A 120.0
C2 C1 C6 120.0
C2 C1 H1 120.0
C6 C1 H1 120.0
C3 C2 C1 120.0
C3 C2 S 114.3(6)
C1 C2 S 125.6(6)
C4 C3 C2 120.0
C4 C3 H3 120.0
C2 C3 H3 120.0
C3 C4 C5 120.0
C3 C4 H4 120.0
C5 C4 H4 120.0
C6 C5 C4 120.0
C6 C5 C10 120.0
C4 C5 C10 120.0
C7 C6 C5 120.0
C7 C6 C1 120.0
C5 C6 C1 120.0
C8 C7 C6 120.0
C8 C7 H7 120.0
C6 C7 H7 120.0
C7 C8 C9 120.0
C7 C8 H8 120.0
C9 C8 H8 120.0
C10 C9 C8 120.0
C10 C9 H9 120.0
C8 C9 H9 120.0
C9 C10 C5 120.0
C9 C10 H10 120.0
C5 C10 H10 120.0
C2B C1B C6B 120.0
C2B C1B H1B 120.0
C6B C1B H1B 120.0
C3B C2B C1B 120.0
C3B C2B S 116.9(5)
C1B C2B S 122.9(5)
C2B C3B C4B 120.0
C2B C3B H3B 120.0
C4B C3B H3B 120.0
C3B C4B C5B 120.0
C3B C4B H4B 120.0
C5B C4B H4B 120.0
C6B C5B C4B 120.0
C6B C5B C10B 120.0
C4B C5B C10B 120.0
C7B C6B C5B 120.0
C7B C6B C1B 120.0
C5B C6B C1B 120.0
C6B C7B C8B 120.0
C6B C7B H7B 120.0
C8B C7B H7B 120.0
C9B C8B C7B 120.0
C9B C8B H8B 120.0
C7B C8B H8B 120.0
C10B C9B C8B 120.0
C10B C9B H9B 120.0
C8B C9B H9B 120.0
C9B C10B C5B 120.0
C9B C10B H10B 120.0
C5B C10B H10B 120.0

loop_
_geom_bond_atom_site_label_1
_geom_bond_atom_site_label_2
_geom_bond_distance
S C2 1.768(8)
S C11 1.794(7)
S C2B 1.837(8)
O2 C27 1.338(10)
O2 C28 1.452(10)
N C27 1.399(10)
N C26 1.423(9)
N C29 1.458(9)
O1 C26 1.230(8)
O3 C27 1.203(10)
C26 C25 1.443(10)
C12 C11 1.537(9)
C12 C13 1.547(10)
C12 C16 1.582(9)
C12 H12 0.9800
C25 C11 1.341(9)
C25 H25 0.9300
C16 C17 1.519(12)
C16 C19 1.527(10)
C16 H16 0.9800
C13 C14 1.554(10)
C13 H13A 0.9700
C13 H13B 0.9700
C28 C29 1.529(10)
C28 H28B 0.9700
C28 H28A 0.9700
C19 C24 1.399(10)
C19 C20 1.416(11)
C24 C23 1.401(12)
C24 H24 0.9300
C29 H29B 0.9700
C29 H29A 0.9700
C14 C15 1.528(11)
C14 H14A 0.9700
C14 H14B 0.9700
C17 C18 1.297(12)
C17 H17 0.9300
C20 C21 1.392(12)
C20 H20 0.9300
C23 C22 1.369(14)
C23 H23 0.9300
C21 C22 1.374(13)
C21 H21 0.9300
C22 H22 0.9300
C15 H15A 0.9600
C15 H15C 0.9600
C15 H15B 0.9600
C18 H18B 0.9300
C18 H18A 0.9300
C1 C2 1.3900
C1 C6 1.3900
C1 H1 0.9300
C2 C3 1.3900
C3 C4 1.3900
C3 H3 0.9300
C4 C5 1.3900
C4 H4 0.9300
C5 C6 1.3900
C5 C10 1.3900
C6 C7 1.3900
C7 C8 1.3900
C7 H7 0.9300
C8 C9 1.3900
C8 H8 0.9300
C9 C10 1.3900
C9 H9 0.9300
C10 H10 0.9300
C1B C2B 1.3900
C1B C6B 1.3900
C1B H1B 0.9300
C2B C3B 1.3900
C3B C4B 1.3900
C3B H3B 0.9300
C4B C5B 1.3900
C4B H4B 0.9300
C5B C6B 1.3900
C5B C10B 1.3900
C6B C7B 1.3900
C7B C8B 1.3900
C7B H7B 0.9300
C8B C9B 1.3900
C8B H8B 0.9300
C9B C10B 1.3900
C9B H9B 0.9300
C10B H10B 0.9300
